data_4066350
loop_
_publ_author_name
'Esqueda, Ana Cristina'
'Conejero, Salvador'
'Maya, Celia'
'Carmona, Ernesto'

_publ_section_title
;
 Synthesis of Rhodium Complexes with Bulky Substituted Cyclopentadienyl
 Ligands. H/D Exchange Reactions and Silane Activation&#x2020;
;
_journal_issue 21
_journal_name_full Organometallics
_journal_page_first 5481
_journal_paper_doi 10.1021/om100412q
_journal_volume 29
_journal_year 2010
_chemical_formula_sum 'C22 H43 Rh Si3'
_chemical_formula_weight 494.74
_chemical_name_systematic
; 
 ? 
;
_space_group_IT_number 19
_symmetry_cell_setting orthorhombic
_symmetry_space_group_name_Hall 'P 2ac 2ab'
_symmetry_space_group_name_H-M 'P 21 21 21'
_atom_sites_solution_hydrogens geom
_atom_sites_solution_primary direct
_atom_sites_solution_secondary difmap
_audit_creation_method SHELXL-97
_cell_angle_alpha 90.00
_cell_angle_beta 90.00
_cell_angle_gamma 90.00
_cell_formula_units_Z 4
_cell_length_a 9.8836(2)
_cell_length_b 13.5588(3)
_cell_length_c 19.9952(5)
_cell_measurement_reflns_used 9844
_cell_measurement_temperature 173(2)
_cell_measurement_theta_max 36.27
_cell_measurement_theta_min 2.53
_cell_volume 2679.55(10)
_computing_cell_refinement 'Bruker SMART'
_computing_data_collection 'Bruker SMART'
_computing_data_reduction 'Bruker SAINT'
_computing_molecular_graphics 'Bruker SHELXTL'
_computing_publication_material 'Bruker SHELXTL'
_computing_structure_refinement 'Bruker SHELXTL'
_computing_structure_solution 'Bruker SHELXTL'
_diffrn_ambient_temperature 173(2)
_diffrn_measured_fraction_theta_full 0.998
_diffrn_measured_fraction_theta_max 0.998
_diffrn_measurement_device_type 'CCD area detector'
_diffrn_measurement_method 'phi and omega scans'
_diffrn_radiation_monochromator graphite
_diffrn_radiation_source 'fine-focus sealed tube'
_diffrn_radiation_type MoK\a
_diffrn_radiation_wavelength 0.71073
_diffrn_reflns_av_R_equivalents 0.0335
_diffrn_reflns_av_sigmaI/netI 0.0334
_diffrn_reflns_limit_h_max 11
_diffrn_reflns_limit_h_min -16
_diffrn_reflns_limit_k_max 22
_diffrn_reflns_limit_k_min -18
_diffrn_reflns_limit_l_max 31
_diffrn_reflns_limit_l_min -33
_diffrn_reflns_number 53221
_diffrn_reflns_theta_full 36.44
_diffrn_reflns_theta_max 36.44
_diffrn_reflns_theta_min 1.81
_exptl_absorpt_coefficient_mu 0.776
_exptl_absorpt_correction_T_max 0.824
_exptl_absorpt_correction_T_min 0.650
_exptl_absorpt_correction_type multi-scan
_exptl_absorpt_process_details
;
 SADABS, Bruker (2006). APEX 2. Version 2.1. Bruker Analytical
 X-ray Solutions, Madison, Wisconsin, USA.
;
_exptl_crystal_colour yellow
_exptl_crystal_density_diffrn 1.226
_exptl_crystal_density_method 'not measured'
_exptl_crystal_description prism
_exptl_crystal_F_000 1048
_exptl_crystal_size_max 0.32
_exptl_crystal_size_mid 0.28
_exptl_crystal_size_min 0.25
_refine_diff_density_max 0.826
_refine_diff_density_min -0.872
_refine_diff_density_rms 0.076
_refine_ls_abs_structure_details 'Flack H D (1983), Acta Cryst. A39, 876-881'
_refine_ls_abs_structure_Flack -0.028(13)
_refine_ls_extinction_method none
_refine_ls_goodness_of_fit_ref 1.053
_refine_ls_hydrogen_treatment constr
_refine_ls_matrix_type full
_refine_ls_number_parameters 248
_refine_ls_number_reflns 13051
_refine_ls_number_restraints 0
_refine_ls_restrained_S_all 1.053
_refine_ls_R_factor_all 0.0285
_refine_ls_R_factor_gt 0.0254
_refine_ls_shift/su_max 0.002
_refine_ls_shift/su_mean 0.000
_refine_ls_structure_factor_coef Fsqd
_refine_ls_weighting_details 'calc w=1/[\s^2^(Fo^2^)+(0.0334P)^2^+0.1690P] where P=(Fo^2^+2Fc^2^)/3'
_refine_ls_weighting_scheme calc
_refine_ls_wR_factor_gt 0.0635
_refine_ls_wR_factor_ref 0.0647
_reflns_number_gt 12109
_reflns_number_total 13051
_reflns_threshold_expression >2sigma(I)
_cod_data_source_file om100412q_si_001.cif
_cod_data_source_block 4c
_cod_depositor_comments
;
The following automatic conversions were performed:

'_symmetry_cell_setting' value 'Orthorhombic' changed to
'orthorhombic' according to
/home/saulius/struct/CIF-dictionaries/cif_core.dic dictionary named
'cif_core.dic' version 2.4.1 from 2010-06-29.

Automatic conversion script
Id: cif_fix_values 1715 2011-07-08 13:25:40Z adriana 
;
_cod_original_sg_symbol_H-M P2(1)2(1)2(1)
_cod_database_code 4066350

loop_
_symmetry_equiv_pos_as_xyz
'x, y, z'
'-x+1/2, -y, z+1/2'
'-x, y+1/2, -z+1/2'
'x+1/2, -y+1/2, -z'

loop_
_atom_site_label
_atom_site_type_symbol
_atom_site_fract_x
_atom_site_fract_y
_atom_site_fract_z
_atom_site_U_iso_or_equiv
_atom_site_adp_type
_atom_site_occupancy
_atom_site_symmetry_multiplicity
_atom_site_calc_flag
_atom_site_refinement_flags
Rh1 Rh 0.896451(8) 0.097750(6) 0.253266(5) 0.01069(2) Uani 1 1 d .
Si1 Si 0.73563(4) 0.17856(3) 0.09426(2) 0.01665(7) Uani 1 1 d .
Si2 Si 1.20232(4) 0.05714(3) 0.15998(2) 0.01652(7) Uani 1 1 d .
Si3 Si 1.05242(4) 0.15541(3) 0.40778(2) 0.01689(7) Uani 1 1 d .
C1 C 0.72712(13) 0.12305(10) 0.17958(7) 0.0145(2) Uani 1 1 d .
C2 C 0.73214(14) 0.02014(11) 0.19918(8) 0.0173(2) Uani 1 1 d .
C3 C 0.70070(14) 0.01141(11) 0.26914(8) 0.0186(3) Uani 1 1 d .
C4 C 0.68258(13) 0.10738(12) 0.29453(7) 0.0182(2) Uani 1 1 d .
C5 C 0.70134(12) 0.17586(10) 0.24042(7) 0.0153(2) Uani 1 1 d .
C6 C 0.82175(17) 0.30163(12) 0.09452(8) 0.0248(3) Uani 1 1 d .
H6A H 0.7667 0.3485 0.1181 0.037 Uiso 1 1 calc R
H6B H 0.8346 0.3235 0.0493 0.037 Uiso 1 1 calc R
H6C H 0.9080 0.2960 0.1163 0.037 Uiso 1 1 calc R
C7 C 0.82429(17) 0.09804(14) 0.03236(8) 0.0286(3) Uani 1 1 d .
H7A H 0.9078 0.0750 0.0512 0.043 Uiso 1 1 calc R
H7B H 0.8427 0.1351 -0.0075 0.043 Uiso 1 1 calc R
H7C H 0.7679 0.0427 0.0216 0.043 Uiso 1 1 calc R
C8 C 0.55824(16) 0.19715(15) 0.06446(9) 0.0290(4) Uani 1 1 d .
H8A H 0.5126 0.1347 0.0627 0.043 Uiso 1 1 calc R
H8B H 0.5596 0.2261 0.0207 0.043 Uiso 1 1 calc R
H8C H 0.5114 0.2402 0.0948 0.043 Uiso 1 1 calc R
C9 C 0.74186(17) -0.06788(11) 0.15395(9) 0.0259(3) Uani 1 1 d .
H9A H 0.7912 -0.1194 0.1761 0.039 Uiso 1 1 calc R
H9B H 0.7880 -0.0497 0.1135 0.039 Uiso 1 1 calc R
H9C H 0.6526 -0.0909 0.1433 0.039 Uiso 1 1 calc R
C10 C 0.68558(17) -0.08332(13) 0.30681(10) 0.0302(4) Uani 1 1 d .
H10A H 0.7127 -0.0737 0.3524 0.045 Uiso 1 1 calc R
H10B H 0.7415 -0.1330 0.2867 0.045 Uiso 1 1 calc R
H10C H 0.5928 -0.1041 0.3055 0.045 Uiso 1 1 calc R
C11 C 0.63711(16) 0.13366(15) 0.36369(8) 0.0277(3) Uani 1 1 d .
H11A H 0.5436 0.1529 0.3626 0.042 Uiso 1 1 calc R
H11B H 0.6908 0.1874 0.3802 0.042 Uiso 1 1 calc R
H11C H 0.6478 0.0776 0.3925 0.042 Uiso 1 1 calc R
C12 C 0.67810(14) 0.28509(10) 0.24746(9) 0.0214(2) Uani 1 1 d .
H12A H 0.7637 0.3185 0.2491 0.032 Uiso 1 1 calc R
H12B H 0.6287 0.2978 0.2879 0.032 Uiso 1 1 calc R
H12C H 0.6271 0.3086 0.2098 0.032 Uiso 1 1 calc R
C13 C 1.04483(15) -0.00896(10) 0.27593(7) 0.0158(2) Uani 1 1 d .
H13 H 1.0829 -0.0456 0.3105 0.019 Uiso 1 1 calc R
C14 C 1.05100(14) 0.00953(11) 0.20606(7) 0.0154(2) Uani 1 1 d .
H14 H 1.0097 -0.0451 0.1813 0.018 Uiso 1 1 calc R
C15 C 1.24590(19) -0.04020(13) 0.09672(9) 0.0301(4) Uani 1 1 d .
H15A H 1.2549 -0.1028 0.1187 0.045 Uiso 1 1 calc R
H15B H 1.3297 -0.0235 0.0753 0.045 Uiso 1 1 calc R
H15C H 1.1754 -0.0441 0.0638 0.045 Uiso 1 1 calc R
C16 C 1.17315(15) 0.17313(12) 0.11143(8) 0.0216(3) Uani 1 1 d .
H16A H 1.0951 0.1652 0.0834 0.032 Uiso 1 1 calc R
H16B H 1.2509 0.1868 0.0842 0.032 Uiso 1 1 calc R
H16C H 1.1585 0.2269 0.1418 0.032 Uiso 1 1 calc R
C17 C 1.35190(15) 0.07304(14) 0.21629(9) 0.0258(3) Uani 1 1 d .
H17A H 1.3411 0.1321 0.2422 0.039 Uiso 1 1 calc R
H17B H 1.4327 0.0779 0.1898 0.039 Uiso 1 1 calc R
H17C H 1.3587 0.0173 0.2457 0.039 Uiso 1 1 calc R
C18 C 1.03282(14) 0.21675(10) 0.26615(7) 0.0151(2) Uani 1 1 d .
H18 H 1.0949 0.2568 0.2442 0.018 Uiso 1 1 calc R
C19 C 0.97153(14) 0.19777(10) 0.32860(7) 0.0149(2) Uani 1 1 d .
H19 H 0.9035 0.2484 0.3383 0.018 Uiso 1 1 calc R
C20 C 1.23918(15) 0.13828(14) 0.40013(9) 0.0260(3) Uani 1 1 d .
H20A H 1.2576 0.0848 0.3700 0.039 Uiso 1 1 calc R
H20B H 1.2766 0.1236 0.4433 0.039 Uiso 1 1 calc R
H20C H 1.2793 0.1977 0.3831 0.039 Uiso 1 1 calc R
C21 C 1.0243(2) 0.25627(15) 0.47041(9) 0.0349(4) Uani 1 1 d .
H21A H 1.0612 0.3169 0.4535 0.052 Uiso 1 1 calc R
H21B H 1.0684 0.2394 0.5117 0.052 Uiso 1 1 calc R
H21C H 0.9291 0.2642 0.4781 0.052 Uiso 1 1 calc R
C22 C 0.97051(17) 0.04201(13) 0.44186(9) 0.0257(3) Uani 1 1 d .
H22A H 0.8746 0.0522 0.4450 0.039 Uiso 1 1 calc R
H22B H 1.0064 0.0281 0.4855 0.039 Uiso 1 1 calc R
H22C H 0.9884 -0.0126 0.4126 0.039 Uiso 1 1 calc R

loop_
_atom_site_aniso_label
_atom_site_aniso_U_11
_atom_site_aniso_U_22
_atom_site_aniso_U_33
_atom_site_aniso_U_23
_atom_site_aniso_U_13
_atom_site_aniso_U_12
Rh1 0.00886(3) 0.01219(4) 0.01102(4) 0.00019(4) -0.00054(3) -0.00025(3)
Si1 0.01311(16) 0.02359(18) 0.01327(17) 0.00098(14) -0.00226(13) -0.00223(14)
Si2 0.01217(15) 0.02225(18) 0.01515(18) -0.00059(14) 0.00201(13) -0.00005(14)
Si3 0.01646(17) 0.02202(18) 0.01217(17) -0.00114(14) -0.00217(14) -0.00115(14)
C1 0.0112(5) 0.0172(5) 0.0150(6) -0.0006(4) -0.0028(4) -0.0001(4)
C2 0.0113(5) 0.0192(6) 0.0214(7) -0.0006(5) -0.0037(5) -0.0019(5)
C3 0.0104(5) 0.0224(6) 0.0228(7) 0.0045(5) -0.0019(5) -0.0040(5)
C4 0.0104(5) 0.0283(7) 0.0160(6) 0.0023(5) 0.0007(4) 0.0001(5)
C5 0.0101(4) 0.0200(5) 0.0156(6) 0.0005(5) -0.0010(4) 0.0020(4)
C6 0.0256(7) 0.0266(7) 0.0223(7) 0.0027(6) 0.0004(6) -0.0034(6)
C7 0.0275(7) 0.0376(9) 0.0207(7) -0.0084(7) 0.0055(6) -0.0078(7)
C8 0.0191(6) 0.0454(10) 0.0225(8) 0.0111(7) -0.0080(6) -0.0044(7)
C9 0.0252(7) 0.0193(6) 0.0332(9) -0.0055(6) -0.0097(7) -0.0030(6)
C10 0.0247(7) 0.0286(8) 0.0371(9) 0.0140(7) -0.0033(7) -0.0100(6)
C11 0.0179(6) 0.0474(10) 0.0179(7) 0.0013(7) 0.0043(5) 0.0027(7)
C12 0.0198(5) 0.0217(5) 0.0227(7) -0.0036(6) -0.0023(6) 0.0076(5)
C13 0.0147(5) 0.0151(6) 0.0176(6) 0.0026(5) 0.0000(5) 0.0034(5)
C14 0.0132(5) 0.0165(6) 0.0165(6) -0.0044(5) 0.0003(5) 0.0004(5)
C15 0.0329(9) 0.0319(8) 0.0255(8) -0.0047(7) 0.0132(7) 0.0020(7)
C16 0.0186(6) 0.0273(7) 0.0188(7) 0.0043(6) 0.0009(5) -0.0023(5)
C17 0.0141(6) 0.0391(9) 0.0242(8) 0.0038(6) 0.0018(5) -0.0012(6)
C18 0.0147(5) 0.0154(5) 0.0151(6) -0.0003(4) -0.0002(4) -0.0040(4)
C19 0.0150(5) 0.0145(5) 0.0152(6) -0.0021(4) -0.0020(4) 0.0001(4)
C20 0.0164(6) 0.0374(8) 0.0242(8) 0.0008(7) -0.0052(6) -0.0021(6)
C21 0.0497(11) 0.0370(9) 0.0179(8) -0.0096(7) -0.0021(7) 0.0011(9)
C22 0.0259(7) 0.0322(8) 0.0192(7) 0.0093(6) -0.0019(6) -0.0033(6)

loop_
_atom_type_symbol
_atom_type_description
_atom_type_scat_dispersion_real
_atom_type_scat_dispersion_imag
_atom_type_scat_source
C C 0.0033 0.0016 'International Tables Vol C Tables 4.2.6.8 and 6.1.1.4'
H H 0.0000 0.0000 'International Tables Vol C Tables 4.2.6.8 and 6.1.1.4'
Si Si 0.0817 0.0704 'International Tables Vol C Tables 4.2.6.8 and 6.1.1.4'
Rh Rh -1.1178 0.9187 'International Tables Vol C Tables 4.2.6.8 and 6.1.1.4'

loop_
_geom_angle_atom_site_label_1
_geom_angle_atom_site_label_2
_geom_angle_atom_site_label_3
_geom_angle
C13 Rh1 C18 93.09(5)
C13 Rh1 C14 38.87(6)
C18 Rh1 C14 91.43(5)
C13 Rh1 C19 92.41(5)
C18 Rh1 C19 38.53(5)
C14 Rh1 C19 114.22(5)
C13 Rh1 C5 163.36(5)
C18 Rh1 C5 101.77(5)
C14 Rh1 C5 146.17(5)
C19 Rh1 C5 94.58(5)
C13 Rh1 C2 106.77(5)
C18 Rh1 C2 152.51(5)
C14 Rh1 C2 92.41(5)
C19 Rh1 C2 152.95(5)
C5 Rh1 C2 62.13(5)
C13 Rh1 C1 139.50(5)
C18 Rh1 C1 115.83(5)
C14 Rh1 C1 108.90(5)
C19 Rh1 C1 127.97(5)
C5 Rh1 C1 37.41(5)
C2 Rh1 C1 37.82(5)
C13 Rh1 C4 127.45(6)
C18 Rh1 C4 120.26(5)
C14 Rh1 C4 148.11(6)
C19 Rh1 C4 91.74(5)
C5 Rh1 C4 37.34(5)
C2 Rh1 C4 61.51(5)
C1 Rh1 C4 62.51(5)
C13 Rh1 C3 101.98(6)
C18 Rh1 C3 155.89(6)
C14 Rh1 C3 112.11(6)
C19 Rh1 C3 121.09(5)
C5 Rh1 C3 61.55(5)
C2 Rh1 C3 37.23(6)
C1 Rh1 C3 62.62(5)
C4 Rh1 C3 36.00(6)
C1 Si1 C7 113.02(8)
C1 Si1 C8 107.67(7)
C7 Si1 C8 107.91(9)
C1 Si1 C6 112.15(7)
C7 Si1 C6 108.01(8)
C8 Si1 C6 107.88(8)
C16 Si2 C17 109.71(8)
C16 Si2 C14 114.98(7)
C17 Si2 C14 112.02(7)
C16 Si2 C15 106.06(8)
C17 Si2 C15 107.77(9)
C14 Si2 C15 105.81(7)
C19 Si3 C22 112.20(7)
C19 Si3 C20 113.12(7)
C22 Si3 C20 110.88(8)
C19 Si3 C21 106.20(8)
C22 Si3 C21 107.03(9)
C20 Si3 C21 106.97(9)
C5 C1 C2 104.91(12)
C5 C1 Si1 125.58(10)
C2 C1 Si1 129.30(11)
C5 C1 Rh1 69.75(7)
C2 C1 Rh1 69.63(8)
Si1 C1 Rh1 128.67(7)
C3 C2 C1 109.55(13)
C3 C2 C9 122.32(14)
C1 C2 C9 127.21(14)
C3 C2 Rh1 73.90(8)
C1 C2 Rh1 72.55(8)
C9 C2 Rh1 128.66(10)
C4 C3 C2 107.58(13)
C4 C3 C10 126.80(15)
C2 C3 C10 125.59(15)
C4 C3 Rh1 71.59(8)
C2 C3 Rh1 68.87(8)
C10 C3 Rh1 126.49(11)
C3 C4 C5 108.00(12)
C3 C4 C11 126.24(14)
C5 C4 C11 125.46(14)
C3 C4 Rh1 72.41(8)
C5 C4 Rh1 69.15(7)
C11 C4 Rh1 128.91(10)
C1 C5 C4 109.80(12)
C1 C5 C12 126.70(13)
C4 C5 C12 123.04(13)
C1 C5 Rh1 72.84(7)
C4 C5 Rh1 73.51(7)
C12 C5 Rh1 126.32(9)
Si1 C6 H6A 109.5
Si1 C6 H6B 109.5
H6A C6 H6B 109.5
Si1 C6 H6C 109.5
H6A C6 H6C 109.5
H6B C6 H6C 109.5
Si1 C7 H7A 109.5
Si1 C7 H7B 109.5
H7A C7 H7B 109.5
Si1 C7 H7C 109.5
H7A C7 H7C 109.5
H7B C7 H7C 109.5
Si1 C8 H8A 109.5
Si1 C8 H8B 109.5
H8A C8 H8B 109.5
Si1 C8 H8C 109.5
H8A C8 H8C 109.5
H8B C8 H8C 109.5
C2 C9 H9A 109.5
C2 C9 H9B 109.5
H9A C9 H9B 109.5
C2 C9 H9C 109.5
H9A C9 H9C 109.5
H9B C9 H9C 109.5
C3 C10 H10A 109.5
C3 C10 H10B 109.5
H10A C10 H10B 109.5
C3 C10 H10C 109.5
H10A C10 H10C 109.5
H10B C10 H10C 109.5
C4 C11 H11A 109.5
C4 C11 H11B 109.5
H11A C11 H11B 109.5
C4 C11 H11C 109.5
H11A C11 H11C 109.5
H11B C11 H11C 109.5
C5 C12 H12A 109.5
C5 C12 H12B 109.5
H12A C12 H12B 109.5
C5 C12 H12C 109.5
H12A C12 H12C 109.5
H12B C12 H12C 109.5
C14 C13 Rh1 72.39(9)
C14 C13 H13 143.8
Rh1 C13 H13 143.8
C13 C14 Si2 125.40(12)
C13 C14 Rh1 68.73(8)
Si2 C14 Rh1 126.15(8)
C13 C14 H14 110.2
Si2 C14 H14 110.2
Rh1 C14 H14 110.2
Si2 C15 H15A 109.5
Si2 C15 H15B 109.5
H15A C15 H15B 109.5
Si2 C15 H15C 109.5
H15A C15 H15C 109.5
H15B C15 H15C 109.5
Si2 C16 H16A 109.5
Si2 C16 H16B 109.5
H16A C16 H16B 109.5
Si2 C16 H16C 109.5
H16A C16 H16C 109.5
H16B C16 H16C 109.5
Si2 C17 H17A 109.5
Si2 C17 H17B 109.5
H17A C17 H17B 109.5
Si2 C17 H17C 109.5
H17A C17 H17C 109.5
H17B C17 H17C 109.5
C19 C18 Rh1 72.28(7)
C19 C18 H18 143.9
Rh1 C18 H18 143.9
C18 C19 Si3 128.57(10)
C18 C19 Rh1 69.19(7)
Si3 C19 Rh1 123.13(7)
C18 C19 H19 110.0
Si3 C19 H19 110.0
Rh1 C19 H19 110.0
Si3 C20 H20A 109.5
Si3 C20 H20B 109.5
H20A C20 H20B 109.5
Si3 C20 H20C 109.5
H20A C20 H20C 109.5
H20B C20 H20C 109.5
Si3 C21 H21A 109.5
Si3 C21 H21B 109.5
H21A C21 H21B 109.5
Si3 C21 H21C 109.5
H21A C21 H21C 109.5
H21B C21 H21C 109.5
Si3 C22 H22A 109.5
Si3 C22 H22B 109.5
H22A C22 H22B 109.5
Si3 C22 H22C 109.5
H22A C22 H22C 109.5
H22B C22 H22C 109.5

loop_
_geom_bond_atom_site_label_1
_geom_bond_atom_site_label_2
_geom_bond_distance
Rh1 C13 2.1093(14)
Rh1 C18 2.1181(13)
Rh1 C14 2.1575(14)
Rh1 C19 2.1584(13)
Rh1 C5 2.2150(12)
Rh1 C2 2.2168(14)
Rh1 C1 2.2559(13)
Rh1 C4 2.2729(13)
Rh1 C3 2.2835(13)
Si1 C1 1.8666(14)
Si1 C7 1.8685(17)
Si1 C8 1.8688(16)
Si1 C6 1.8733(16)
Si2 C16 1.8705(16)
Si2 C17 1.8707(17)
Si2 C14 1.8715(15)
Si2 C15 1.8781(17)
Si3 C19 1.8644(14)
Si3 C22 1.8664(17)
Si3 C20 1.8667(16)
Si3 C21 1.8750(18)
C1 C5 1.4343(19)
C1 C2 1.450(2)
C2 C3 1.438(2)
C2 C9 1.501(2)
C3 C4 1.408(2)
C3 C10 1.496(2)
C4 C5 1.438(2)
C4 C11 1.497(2)
C5 C12 1.5054(18)
C6 H6A 0.9600
C6 H6B 0.9600
C6 H6C 0.9600
C7 H7A 0.9600
C7 H7B 0.9600
C7 H7C 0.9600
C8 H8A 0.9600
C8 H8B 0.9600
C8 H8C 0.9600
C9 H9A 0.9600
C9 H9B 0.9600
C9 H9C 0.9600
C10 H10A 0.9600
C10 H10B 0.9600
C10 H10C 0.9600
C11 H11A 0.9600
C11 H11B 0.9600
C11 H11C 0.9600
C12 H12A 0.9600
C12 H12B 0.9600
C12 H12C 0.9600
C13 C14 1.421(2)
C13 H13 0.9300
C14 H14 0.9800
C15 H15A 0.9600
C15 H15B 0.9600
C15 H15C 0.9600
C16 H16A 0.9600
C16 H16B 0.9600
C16 H16C 0.9600
C17 H17A 0.9600
C17 H17B 0.9600
C17 H17C 0.9600
C18 C19 1.4115(19)
C18 H18 0.9300
C19 H19 0.9800
C20 H20A 0.9600
C20 H20B 0.9600
C20 H20C 0.9600
C21 H21A 0.9600
C21 H21B 0.9600
C21 H21C 0.9600
C22 H22A 0.9600
C22 H22B 0.9600
C22 H22C 0.9600

loop_
_geom_torsion_atom_site_label_1
_geom_torsion_atom_site_label_2
_geom_torsion_atom_site_label_3
_geom_torsion_atom_site_label_4
_geom_torsion
C7 Si1 C1 C5 161.34(11)
C8 Si1 C1 C5 -79.57(13)
C6 Si1 C1 C5 38.95(14)
C7 Si1 C1 C2 -24.74(15)
C8 Si1 C1 C2 94.34(14)
C6 Si1 C1 C2 -147.13(13)
C7 Si1 C1 Rh1 69.78(10)
C8 Si1 C1 Rh1 -171.14(9)
C6 Si1 C1 Rh1 -52.62(11)
C13 Rh1 C1 C5 153.84(9)
C18 Rh1 C1 C5 -74.93(9)
C14 Rh1 C1 C5 -176.18(8)
C19 Rh1 C1 C5 -31.37(10)
C2 Rh1 C1 C5 115.44(12)
C4 Rh1 C1 C5 37.35(8)
C3 Rh1 C1 C5 78.11(9)
C13 Rh1 C1 C2 38.40(12)
C18 Rh1 C1 C2 169.63(8)
C14 Rh1 C1 C2 68.38(9)
C19 Rh1 C1 C2 -146.81(9)
C5 Rh1 C1 C2 -115.44(12)
C4 Rh1 C1 C2 -78.09(9)
C3 Rh1 C1 C2 -37.33(9)
C13 Rh1 C1 Si1 -86.22(11)
C18 Rh1 C1 Si1 45.01(10)
C14 Rh1 C1 Si1 -56.24(10)
C19 Rh1 C1 Si1 88.57(10)
C5 Rh1 C1 Si1 119.94(12)
C2 Rh1 C1 Si1 -124.62(13)
C4 Rh1 C1 Si1 157.29(11)
C3 Rh1 C1 Si1 -161.95(11)
C5 C1 C2 C3 3.91(15)
Si1 C1 C2 C3 -170.97(10)
Rh1 C1 C2 C3 65.16(10)
C5 C1 C2 C9 173.05(13)
Si1 C1 C2 C9 -1.8(2)
Rh1 C1 C2 C9 -125.70(15)
C5 C1 C2 Rh1 -61.25(9)
Si1 C1 C2 Rh1 123.87(11)
C13 Rh1 C2 C3 87.80(9)
C18 Rh1 C2 C3 -137.67(12)
C14 Rh1 C2 C3 124.56(9)
C19 Rh1 C2 C3 -45.56(16)
C5 Rh1 C2 C3 -78.76(9)
C1 Rh1 C2 C3 -117.12(12)
C4 Rh1 C2 C3 -36.18(9)
C13 Rh1 C2 C1 -155.08(8)
C18 Rh1 C2 C1 -20.55(16)
C14 Rh1 C2 C1 -118.32(9)
C19 Rh1 C2 C1 71.56(15)
C5 Rh1 C2 C1 38.36(8)
C4 Rh1 C2 C1 80.94(9)
C3 Rh1 C2 C1 117.12(12)
C13 Rh1 C2 C9 -31.00(16)
C18 Rh1 C2 C9 103.53(16)
C14 Rh1 C2 C9 5.76(15)
C19 Rh1 C2 C9 -164.36(13)
C5 Rh1 C2 C9 162.43(16)
C1 Rh1 C2 C9 124.08(18)
C4 Rh1 C2 C9 -154.99(16)
C3 Rh1 C2 C9 -118.81(18)
C1 C2 C3 C4 -2.83(15)
C9 C2 C3 C4 -172.61(13)
Rh1 C2 C3 C4 61.46(10)
C1 C2 C3 C10 175.22(14)
C9 C2 C3 C10 5.4(2)
Rh1 C2 C3 C10 -120.49(14)
C1 C2 C3 Rh1 -64.30(9)
C9 C2 C3 Rh1 125.93(14)
C13 Rh1 C3 C4 139.94(9)
C18 Rh1 C3 C4 12.41(18)
C14 Rh1 C3 C4 179.33(8)
C19 Rh1 C3 C4 39.68(10)
C5 Rh1 C3 C4 -37.57(8)
C2 Rh1 C3 C4 -118.04(12)
C1 Rh1 C3 C4 -80.11(9)
C13 Rh1 C3 C2 -102.02(9)
C18 Rh1 C3 C2 130.45(13)
C14 Rh1 C3 C2 -62.63(10)
C19 Rh1 C3 C2 157.72(8)
C5 Rh1 C3 C2 80.47(9)
C1 Rh1 C3 C2 37.92(8)
C4 Rh1 C3 C2 118.04(12)
C13 Rh1 C3 C10 17.32(16)
C18 Rh1 C3 C10 -110.20(17)
C14 Rh1 C3 C10 56.71(16)
C19 Rh1 C3 C10 -82.94(16)
C5 Rh1 C3 C10 -160.19(17)
C2 Rh1 C3 C10 119.35(18)
C1 Rh1 C3 C10 157.27(16)
C4 Rh1 C3 C10 -122.62(18)
C2 C3 C4 C5 0.55(15)
C10 C3 C4 C5 -177.47(13)
Rh1 C3 C4 C5 60.28(9)
C2 C3 C4 C11 174.50(13)
C10 C3 C4 C11 -3.5(2)
Rh1 C3 C4 C11 -125.77(14)
C2 C3 C4 Rh1 -59.73(9)
C10 C3 C4 Rh1 122.25(15)
C13 Rh1 C4 C3 -52.47(11)
C18 Rh1 C4 C3 -174.17(8)
C14 Rh1 C4 C3 -1.18(14)
C19 Rh1 C4 C3 -146.84(9)
C5 Rh1 C4 C3 117.89(12)
C2 Rh1 C4 C3 37.41(9)
C1 Rh1 C4 C3 80.47(9)
C13 Rh1 C4 C5 -170.36(8)
C18 Rh1 C4 C5 67.95(9)
C14 Rh1 C4 C5 -119.07(11)
C19 Rh1 C4 C5 95.27(8)
C2 Rh1 C4 C5 -80.47(9)
C1 Rh1 C4 C5 -37.42(8)
C3 Rh1 C4 C5 -117.89(12)
C13 Rh1 C4 C11 70.29(17)
C18 Rh1 C4 C11 -51.41(16)
C14 Rh1 C4 C11 121.58(16)
C19 Rh1 C4 C11 -24.08(15)
C5 Rh1 C4 C11 -119.36(18)
C2 Rh1 C4 C11 160.17(17)
C1 Rh1 C4 C11 -156.78(17)
C3 Rh1 C4 C11 122.75(19)
C2 C1 C5 C4 -3.57(14)
Si1 C1 C5 C4 171.56(9)
Rh1 C1 C5 C4 -64.74(9)
C2 C1 C5 C12 -175.94(12)
Si1 C1 C5 C12 -0.81(19)
Rh1 C1 C5 C12 122.89(13)
C2 C1 C5 Rh1 61.17(9)
Si1 C1 C5 Rh1 -123.70(10)
C3 C4 C5 C1 1.95(15)
C11 C4 C5 C1 -172.06(13)
Rh1 C4 C5 C1 64.31(9)
C3 C4 C5 C12 174.65(12)
C11 C4 C5 C12 0.6(2)
Rh1 C4 C5 C12 -122.99(12)
C3 C4 C5 Rh1 -62.36(10)
C11 C4 C5 Rh1 123.63(14)
C13 Rh1 C5 C1 -89.8(2)
C18 Rh1 C5 C1 117.40(8)
C14 Rh1 C5 C1 6.50(13)
C19 Rh1 C5 C1 155.69(8)
C2 Rh1 C5 C1 -38.78(8)
C4 Rh1 C5 C1 -117.46(12)
C3 Rh1 C5 C1 -81.23(9)
C13 Rh1 C5 C4 27.7(2)
C18 Rh1 C5 C4 -125.14(9)
C14 Rh1 C5 C4 123.96(11)
C19 Rh1 C5 C4 -86.86(9)
C2 Rh1 C5 C4 78.67(9)
C1 Rh1 C5 C4 117.46(12)
C3 Rh1 C5 C4 36.22(8)
C13 Rh1 C5 C12 146.91(18)
C18 Rh1 C5 C12 -5.92(14)
C14 Rh1 C5 C12 -116.82(14)
C19 Rh1 C5 C12 32.37(13)
C2 Rh1 C5 C12 -162.10(15)
C1 Rh1 C5 C12 -123.32(16)
C4 Rh1 C5 C12 119.23(16)
C3 Rh1 C5 C12 155.45(15)
C18 Rh1 C13 C14 -88.45(9)
C19 Rh1 C13 C14 -127.02(9)
C5 Rh1 C13 C14 118.15(19)
C2 Rh1 C13 C14 72.31(9)
C1 Rh1 C13 C14 48.87(12)
C4 Rh1 C13 C14 138.94(9)
C3 Rh1 C13 C14 110.48(9)
Rh1 C13 C14 Si2 120.00(11)
C16 Si2 C14 C13 -123.47(13)
C17 Si2 C14 C13 2.68(16)
C15 Si2 C14 C13 119.85(14)
C16 Si2 C14 Rh1 -35.30(11)
C17 Si2 C14 Rh1 90.85(10)
C15 Si2 C14 Rh1 -151.98(10)
C18 Rh1 C14 C13 93.15(9)
C19 Rh1 C14 C13 61.02(10)
C5 Rh1 C14 C13 -153.03(9)
C2 Rh1 C14 C13 -114.08(9)
C1 Rh1 C14 C13 -148.86(9)
C4 Rh1 C14 C13 -80.80(13)
C3 Rh1 C14 C13 -81.54(10)
C13 Rh1 C14 Si2 -119.04(14)
C18 Rh1 C14 Si2 -25.89(9)
C19 Rh1 C14 Si2 -58.03(10)
C5 Rh1 C14 Si2 87.92(12)
C2 Rh1 C14 Si2 126.88(9)
C1 Rh1 C14 Si2 92.09(9)
C4 Rh1 C14 Si2 160.16(8)
C3 Rh1 C14 Si2 159.41(8)
C13 Rh1 C18 C19 -89.98(8)
C14 Rh1 C18 C19 -128.85(8)
C5 Rh1 C18 C19 82.49(8)
C2 Rh1 C18 C19 133.14(12)
C1 Rh1 C18 C19 119.31(8)
C4 Rh1 C18 C19 47.45(9)
C3 Rh1 C18 C19 39.04(17)
Rh1 C18 C19 Si3 116.40(11)
C22 Si3 C19 C18 -125.83(13)
C20 Si3 C19 C18 0.53(15)
C21 Si3 C19 C18 117.56(14)
C22 Si3 C19 Rh1 -37.10(11)
C20 Si3 C19 Rh1 89.25(10)
C21 Si3 C19 Rh1 -153.71(9)
C13 Rh1 C19 C18 91.94(8)
C14 Rh1 C19 C18 58.61(9)
C5 Rh1 C19 C18 -103.17(8)
C2 Rh1 C19 C18 -132.23(12)
C1 Rh1 C19 C18 -84.67(9)
C4 Rh1 C19 C18 -140.46(8)
C3 Rh1 C19 C18 -162.52(8)
C13 Rh1 C19 Si3 -31.31(9)
C18 Rh1 C19 Si3 -123.25(12)
C14 Rh1 C19 Si3 -64.64(10)
C5 Rh1 C19 Si3 133.58(8)
C2 Rh1 C19 Si3 104.52(12)
C1 Rh1 C19 Si3 152.08(7)
C4 Rh1 C19 Si3 96.28(8)
C3 Rh1 C19 Si3 74.23(10)
